data_4513790
loop_
_publ_author_name
'Eddleston, Mark D.'
'Arhangelskis, Mihails'
'F\'abi\'an, Laszlo'
'Tizzard, Graham J.'
'Coles, Simon J.'
'Jones, William'

_publ_section_title
;
 Investigation of an Amide-Pseudo Amide Hydrogen Bonding Motif within a
 Series of Theophylline:Amide Cocrystals
;
_journal_name_full 'Crystal Growth &amp; Design'
_journal_paper_doi 10.1021/acs.cgd.5b00905
_journal_year 2015
_chemical_formula_moiety 'C7 H8 N4 O2, C2 H5 N O'
_chemical_formula_sum 'C9 H13 N5 O3'
_chemical_formula_weight 239.24
_chemical_name_common '1:1 theophylline N-methylformamide cocrystal'
_chemical_name_systematic
; 
 1,3-dimethyl-7H-purine-2,6-dione N-methylformamide complex
;
_space_group_IT_number 2
_symmetry_cell_setting triclinic
_symmetry_space_group_name_Hall '-P 1'
_symmetry_space_group_name_H-M 'P -1'
_atom_sites_solution_hydrogens geom
_atom_sites_solution_primary direct
_atom_sites_solution_secondary difmap
_audit_creation_method SHELXL-97
_cell_angle_alpha 92.441(2)
_cell_angle_beta 92.929(2)
_cell_angle_gamma 90.609(2)
_cell_formula_units_Z 2
_cell_length_a 6.6316(3)
_cell_length_b 8.7905(4)
_cell_length_c 9.5955(4)
_cell_measurement_reflns_used 6120
_cell_measurement_temperature 180(2)
_cell_measurement_theta_max 30.03
_cell_measurement_theta_min 1.02
_cell_volume 558.09(4)
_computing_cell_refinement 'HKL Scalepack (Otwinowski & Minor 1997)'
_computing_data_collection 'Collect (Nonius B.V. 1998)'
_computing_data_reduction
;
 HKL Denzo and Scalepack (Otwinowski & Minor 1997)
;
_computing_publication_material 'SHELXL-97 (Sheldrick 1997)'
_computing_structure_refinement 'SHELXL-97 (Sheldrick 1997)'
_computing_structure_solution 'SIR-92 (Altomare et al. 1994)'
_diffrn_ambient_temperature 180(2)
_diffrn_measured_fraction_theta_full 0.986
_diffrn_measured_fraction_theta_max 0.986
_diffrn_measurement_device_type 'Nonius Kappa CCD'
_diffrn_measurement_method 'Thin slice \w and \f scans'
_diffrn_radiation_source 'fine-focus sealed tube'
_diffrn_radiation_type MoK\a
_diffrn_radiation_wavelength 0.71073
_diffrn_reflns_av_R_equivalents 0.0925
_diffrn_reflns_av_sigmaI/netI 0.0840
_diffrn_reflns_limit_h_max 9
_diffrn_reflns_limit_h_min -9
_diffrn_reflns_limit_k_max 12
_diffrn_reflns_limit_k_min -12
_diffrn_reflns_limit_l_max 13
_diffrn_reflns_limit_l_min -13
_diffrn_reflns_number 8110
_diffrn_reflns_theta_full 30.11
_diffrn_reflns_theta_max 30.11
_diffrn_reflns_theta_min 3.65
_exptl_absorpt_coefficient_mu 0.110
_exptl_absorpt_correction_T_max 1.039
_exptl_absorpt_correction_T_min 0.850
_exptl_absorpt_correction_type multi-scan
_exptl_absorpt_process_details
;
multi-scan from symmetry-related measurements 
 Sortav (Blessing 1995)
;
_exptl_crystal_colour colourless
_exptl_crystal_density_diffrn 1.424
_exptl_crystal_density_method 'not measured'
_exptl_crystal_description block
_exptl_crystal_F_000 252
_exptl_crystal_size_max 0.16
_exptl_crystal_size_mid 0.07
_exptl_crystal_size_min 0.05
_refine_diff_density_max 0.934
_refine_diff_density_min -0.519
_refine_diff_density_rms 0.147
_refine_ls_extinction_method none
_refine_ls_goodness_of_fit_ref 1.197
_refine_ls_hydrogen_treatment constr
_refine_ls_matrix_type full
_refine_ls_number_parameters 157
_refine_ls_number_reflns 3252
_refine_ls_number_restraints 0
_refine_ls_restrained_S_all 1.197
_refine_ls_R_factor_all 0.1504
_refine_ls_R_factor_gt 0.1168
_refine_ls_shift/su_max 0.013
_refine_ls_shift/su_mean 0.000
_refine_ls_structure_factor_coef Fsqd
_refine_ls_weighting_details 'calc w=1/[\s^2^(Fo^2^)+(0.2000P)^2^+0.0000P] where P=(Fo^2^+2Fc^2^)/3'
_refine_ls_weighting_scheme calc
_refine_ls_wR_factor_gt 0.2978
_refine_ls_wR_factor_ref 0.3293
_reflns_number_gt 2192
_reflns_number_total 3252
_reflns_threshold_expression >2sigma(I)
_cod_data_source_file cg5b00905_si_002.cif
_cod_data_source_block wj1055
_cod_original_sg_symbol_H-M P-1
_cod_database_code 4513790

loop_
_symmetry_equiv_pos_as_xyz
'x, y, z'
'-x, -y, -z'

loop_
_atom_site_label
_atom_site_type_symbol
_atom_site_fract_x
_atom_site_fract_y
_atom_site_fract_z
_atom_site_U_iso_or_equiv
_atom_site_adp_type
_atom_site_occupancy
_atom_site_symmetry_multiplicity
_atom_site_calc_flag
_atom_site_refinement_flags
C1 C 0.2616(5) 0.9199(3) -0.1784(3) 0.0324(6) Uani 1 1 d .
N1 N 0.2626(4) 0.7838(3) -0.1077(3) 0.0322(6) Uani 1 1 d .
O1 O 0.2660(4) 0.9226(3) -0.3057(2) 0.0493(7) Uani 1 1 d .
C2 C 0.2549(4) 0.7674(3) 0.0359(3) 0.0293(6) Uani 1 1 d .
O2 O 0.2557(4) 0.6410(2) 0.0852(2) 0.0400(6) Uani 1 1 d .
N2 N 0.2476(4) 0.8982(2) 0.1192(2) 0.0298(5) Uani 1 1 d .
O3 O 0.2498(4) 0.3327(2) 0.6459(2) 0.0457(6) Uani 1 1 d .
C3 C 0.2465(4) 1.0373(3) 0.0586(3) 0.0259(5) Uani 1 1 d .
N3 N 0.2491(4) 1.2030(2) -0.1053(2) 0.0294(5) Uani 1 1 d .
H3 H 0.2524 1.2465 -0.1861 0.035 Uiso 1 1 calc R
C4 C 0.2531(4) 1.0487(3) -0.0831(3) 0.0262(6) Uani 1 1 d .
N4 N 0.2368(4) 1.1769(2) 0.1255(3) 0.0311(6) Uani 1 1 d .
N5 N 0.2461(5) 0.3225(3) 0.4105(3) 0.0408(7) Uani 1 1 d .
H5N H 0.2446 0.2629 0.3344 0.049 Uiso 1 1 calc R
C5 C 0.2390(4) 1.2731(3) 0.0208(3) 0.0307(6) Uani 1 1 d .
H5 H 0.2340 1.3806 0.0348 0.037 Uiso 1 1 calc R
C6 C 0.2668(6) 0.6403(3) -0.1921(4) 0.0449(8) Uani 1 1 d .
H6A H 0.3836 0.5808 -0.1610 0.067 Uiso 1 1 calc R
H6B H 0.2771 0.6627 -0.2907 0.067 Uiso 1 1 calc R
H6C H 0.1425 0.5818 -0.1807 0.067 Uiso 1 1 calc R
C7 C 0.2430(6) 0.8897(4) 0.2709(3) 0.0415(7) Uani 1 1 d .
H7A H 0.2286 0.7831 0.2952 0.062 Uiso 1 1 calc R
H7B H 0.1285 0.9478 0.3044 0.062 Uiso 1 1 calc R
H7C H 0.3690 0.9324 0.3149 0.062 Uiso 1 1 calc R
C8 C 0.2482(5) 0.2590(3) 0.5327(3) 0.0403(7) Uani 1 1 d .
H8 H 0.2484 0.1510 0.5340 0.048 Uiso 1 1 calc R
C9 C 0.2463(5) 0.4855(3) 0.3959(3) 0.0405(7) Uani 1 1 d .
H9A H 0.3170 0.5104 0.3125 0.061 Uiso 1 1 calc R
H9B H 0.3151 0.5357 0.4785 0.061 Uiso 1 1 calc R
H9C H 0.1068 0.5209 0.3869 0.061 Uiso 1 1 calc R

loop_
_atom_site_aniso_label
_atom_site_aniso_U_11
_atom_site_aniso_U_22
_atom_site_aniso_U_33
_atom_site_aniso_U_23
_atom_site_aniso_U_13
_atom_site_aniso_U_12
C1 0.0480(16) 0.0229(12) 0.0264(13) 0.0029(10) 0.0011(11) 0.0008(10)
N1 0.0491(14) 0.0186(10) 0.0290(12) 0.0000(9) 0.0034(9) 0.0016(9)
O1 0.0945(19) 0.0299(11) 0.0236(11) 0.0002(9) 0.0047(10) 0.0025(11)
C2 0.0386(14) 0.0194(12) 0.0297(13) 0.0015(10) 0.0013(10) -0.0011(9)
O2 0.0669(15) 0.0176(9) 0.0360(12) 0.0075(8) 0.0029(9) 0.0000(8)
N2 0.0467(13) 0.0186(10) 0.0246(11) 0.0055(8) 0.0038(9) -0.0002(8)
O3 0.0895(18) 0.0270(11) 0.0208(10) 0.0039(8) 0.0036(10) 0.0008(10)
C3 0.0345(13) 0.0188(11) 0.0246(12) 0.0026(9) 0.0021(9) 0.0019(9)
N3 0.0470(13) 0.0188(10) 0.0229(11) 0.0049(8) 0.0026(9) 0.0014(8)
C4 0.0370(13) 0.0187(11) 0.0233(12) 0.0023(9) 0.0029(9) 0.0025(9)
N4 0.0481(14) 0.0183(10) 0.0274(12) 0.0027(9) 0.0041(9) 0.0012(8)
N5 0.0744(19) 0.0267(12) 0.0215(11) 0.0012(10) 0.0049(11) 0.0010(11)
C5 0.0444(15) 0.0206(12) 0.0275(14) 0.0046(10) 0.0026(10) 0.0022(10)
C6 0.078(2) 0.0207(13) 0.0352(16) -0.0070(12) 0.0025(14) 0.0008(13)
C7 0.074(2) 0.0285(14) 0.0229(13) 0.0093(11) 0.0034(12) -0.0010(13)
C8 0.071(2) 0.0252(13) 0.0248(14) 0.0042(11) 0.0014(12) 0.0020(12)
C9 0.065(2) 0.0293(14) 0.0275(14) 0.0085(12) 0.0022(13) 0.0007(12)

loop_
_atom_type_symbol
_atom_type_description
_atom_type_scat_dispersion_real
_atom_type_scat_dispersion_imag
_atom_type_scat_source
C C 0.0033 0.0016 'International Tables Vol C Tables 4.2.6.8 and 6.1.1.4'
H H 0.0000 0.0000 'International Tables Vol C Tables 4.2.6.8 and 6.1.1.4'
N N 0.0061 0.0033 'International Tables Vol C Tables 4.2.6.8 and 6.1.1.4'
O O 0.0106 0.0060 'International Tables Vol C Tables 4.2.6.8 and 6.1.1.4'

loop_
_geom_angle_atom_site_label_1
_geom_angle_atom_site_label_2
_geom_angle_atom_site_label_3
_geom_angle
O1 C1 N1 122.4(3)
O1 C1 C4 126.5(3)
N1 C1 C4 111.1(2)
C2 N1 C1 127.3(2)
C2 N1 C6 115.1(2)
C1 N1 C6 117.6(2)
O2 C2 N2 121.6(3)
O2 C2 N1 121.0(3)
N2 C2 N1 117.4(2)
C2 N2 C3 119.3(2)
C2 N2 C7 120.4(2)
C3 N2 C7 120.3(2)
N4 C3 C4 111.7(2)
N4 C3 N2 126.8(2)
C4 C3 N2 121.5(2)
C5 N3 C4 106.2(2)
C5 N3 H3 126.9
C4 N3 H3 126.9
C3 C4 N3 105.4(2)
C3 C4 C1 123.4(2)
N3 C4 C1 131.2(2)
C5 N4 C3 103.2(2)
C8 N5 C9 123.0(3)
C8 N5 H5N 118.5
C9 N5 H5N 118.5
N3 C5 N4 113.5(2)
N3 C5 H5 123.2
N4 C5 H5 123.2
N1 C6 H6A 109.5
N1 C6 H6B 109.5
H6A C6 H6B 109.5
N1 C6 H6C 109.5
H6A C6 H6C 109.5
H6B C6 H6C 109.5
N2 C7 H7A 109.5
N2 C7 H7B 109.5
H7A C7 H7B 109.5
N2 C7 H7C 109.5
H7A C7 H7C 109.5
H7B C7 H7C 109.5
O3 C8 N5 123.5(3)
O3 C8 H8 118.2
N5 C8 H8 118.2
N5 C9 H9A 109.5
N5 C9 H9B 109.5
H9A C9 H9B 109.5
N5 C9 H9C 109.5
H9A C9 H9C 109.5
H9B C9 H9C 109.5

loop_
_geom_bond_atom_site_label_1
_geom_bond_atom_site_label_2
_geom_bond_distance
C1 O1 1.224(4)
C1 N1 1.400(3)
C1 C4 1.428(4)
N1 C2 1.395(4)
N1 C6 1.471(4)
C2 O2 1.226(3)
C2 N2 1.375(3)
N2 C3 1.377(3)
N2 C7 1.462(4)
O3 C8 1.241(4)
C3 N4 1.364(3)
C3 C4 1.370(4)
N3 C5 1.340(4)
N3 C4 1.383(3)
N3 H3 0.8800
N4 C5 1.341(3)
N5 C8 1.319(4)
N5 C9 1.446(4)
N5 H5N 0.8800
C5 H5 0.9500
C6 H6A 0.9800
C6 H6B 0.9800
C6 H6C 0.9800
C7 H7A 0.9800
C7 H7B 0.9800
C7 H7C 0.9800
C8 H8 0.9500
C9 H9A 0.9800
C9 H9B 0.9800
C9 H9C 0.9800

loop_
_geom_torsion_atom_site_label_1
_geom_torsion_atom_site_label_2
_geom_torsion_atom_site_label_3
_geom_torsion_atom_site_label_4
_geom_torsion
O1 C1 N1 C2 -179.0(3)
C4 C1 N1 C2 0.5(4)
O1 C1 N1 C6 -0.7(5)
C4 C1 N1 C6 178.8(3)
C1 N1 C2 O2 179.6(3)
C6 N1 C2 O2 1.3(4)
C1 N1 C2 N2 -0.8(4)
C6 N1 C2 N2 -179.1(3)
O2 C2 N2 C3 -179.8(3)
N1 C2 N2 C3 0.5(4)
O2 C2 N2 C7 0.7(4)
N1 C2 N2 C7 -178.9(3)
C2 N2 C3 N4 179.0(2)
C7 N2 C3 N4 -1.6(4)
C2 N2 C3 C4 -0.2(4)
C7 N2 C3 C4 179.2(3)
N4 C3 C4 N3 0.6(3)
N2 C3 C4 N3 179.8(2)
N4 C3 C4 C1 -179.3(3)
N2 C3 C4 C1 0.0(4)
C5 N3 C4 C3 -0.4(3)
C5 N3 C4 C1 179.4(3)
O1 C1 C4 C3 179.3(3)
N1 C1 C4 C3 -0.1(4)
O1 C1 C4 N3 -0.5(5)
N1 C1 C4 N3 -179.9(3)
C4 C3 N4 C5 -0.4(3)
N2 C3 N4 C5 -179.7(3)
C4 N3 C5 N4 0.2(3)
C3 N4 C5 N3 0.1(3)
C9 N5 C8 O3 0.2(5)
